data_1572748
loop_
_publ_author_name
'Guo, Jia-Dong'
'Korsaye, Feven-Alemu'
'Schutz, Dorian'
'Ciofini, Ilaria'
'Miesch, Laurence'

_publ_section_title
;
 Photocatalyst-free, visible-light-induced regio- and stereoselective
 synthesis of phosphorylated enamines from <i>N</i>-allenamides <i>via</i>
 [1,3]-sulfonyl shift at room temperature.
;
_journal_issue 43
_journal_name_full 'Chemical science'
_journal_page_first 17962
_journal_page_last 17970
_journal_paper_doi 10.1039/d4sc05190d
_journal_volume 15
_journal_year 2024
_chemical_formula_moiety 'C18 H18 F3 N O2 S'
_chemical_formula_sum 'C18 H18 F3 N O2 S'
_chemical_formula_weight 369.39
_space_group_crystal_system monoclinic
_space_group_IT_number 14
_space_group_name_Hall '-P 2ybc'
_space_group_name_H-M_alt 'P 1 21/c 1'
_atom_sites_solution_hydrogens geom
_audit_creation_method SHELXL-2018/3
_audit_update_record
;
2023-07-13 deposited with the CCDC.	2024-10-02 downloaded from the CCDC.
;
_cell_angle_alpha 90
_cell_angle_beta 92.821(7)
_cell_angle_gamma 90
_cell_formula_units_Z 4
_cell_length_a 17.628(2)
_cell_length_b 7.0992(10)
_cell_length_c 13.6449(16)
_cell_measurement_reflns_used 1462
_cell_measurement_temperature 296(2)
_cell_measurement_theta_max 27.77
_cell_measurement_theta_min 2.99
_cell_volume 1705.5(4)
_computing_cell_refinement 'Bruker SAINT'
_computing_data_collection 'Bruker APEX3'
_computing_data_reduction 'Bruker SAINT'
_computing_molecular_graphics 'Bruker SHELXTL'
_computing_publication_material 'Bruker SHELXTL'
_computing_structure_refinement 'SHELXL-2014 (Sheldrick 2014)'
_computing_structure_solution 'SHELXS-97 (Sheldrick 2008)'
_diffrn_ambient_temperature 296(2)
_diffrn_measured_fraction_theta_full 1.000
_diffrn_measured_fraction_theta_max 0.997
_diffrn_measurement_device_type 'Bruker APEX-II CCD'
_diffrn_measurement_method '\f and \w scans'
_diffrn_radiation_monochromator triumph
_diffrn_radiation_source 'sealed tube'
_diffrn_radiation_type MoK\a
_diffrn_radiation_wavelength 0.71073
_diffrn_reflns_av_R_equivalents 0.0662
_diffrn_reflns_av_unetI/netI 0.0531
_diffrn_reflns_Laue_measured_fraction_full 1.000
_diffrn_reflns_Laue_measured_fraction_max 0.997
_diffrn_reflns_limit_h_max 23
_diffrn_reflns_limit_h_min -22
_diffrn_reflns_limit_k_max 9
_diffrn_reflns_limit_k_min -9
_diffrn_reflns_limit_l_max 15
_diffrn_reflns_limit_l_min -17
_diffrn_reflns_number 19385
_diffrn_reflns_point_group_measured_fraction_full 1.000
_diffrn_reflns_point_group_measured_fraction_max 0.997
_diffrn_reflns_theta_full 25.242
_diffrn_reflns_theta_max 27.962
_diffrn_reflns_theta_min 1.157
_exptl_absorpt_coefficient_mu 0.232
_exptl_absorpt_correction_T_max 0.7456
_exptl_absorpt_correction_T_min 0.6067
_exptl_absorpt_correction_type multi-scan
_exptl_absorpt_process_details sadabs
_exptl_crystal_colour colourless
_exptl_crystal_density_diffrn 1.439
_exptl_crystal_density_meas ?
_exptl_crystal_description block
_exptl_crystal_F_000 768
_exptl_crystal_size_max 0.200
_exptl_crystal_size_mid 0.150
_exptl_crystal_size_min 0.100
_refine_diff_density_max 0.372
_refine_diff_density_min -0.292
_refine_diff_density_rms 0.055
_refine_ls_extinction_method none
_refine_ls_goodness_of_fit_ref 0.856
_refine_ls_hydrogen_treatment constr
_refine_ls_matrix_type full
_refine_ls_number_parameters 227
_refine_ls_number_reflns 4081
_refine_ls_number_restraints 0
_refine_ls_restrained_S_all 0.856
_refine_ls_R_factor_all 0.0796
_refine_ls_R_factor_gt 0.0443
_refine_ls_shift/su_max 0.000
_refine_ls_shift/su_mean 0.000
_refine_ls_structure_factor_coef Fsqd
_refine_ls_weighting_details 'w=1/[\s^2^(Fo^2^)+(0.1000P)^2^+0.2495P] where P=(Fo^2^+2Fc^2^)/3'
_refine_ls_weighting_scheme calc
_refine_ls_wR_factor_gt 0.1183
_refine_ls_wR_factor_ref 0.1459
_reflns_Friedel_coverage 0.000
_reflns_number_gt 2773
_reflns_number_total 4081
_reflns_threshold_expression 'I > 2\s(I)'
_cod_data_source_file d4sc05190d2.cif
_cod_data_source_block elmjdg230207
_cod_depositor_comments
;
The following automatic conversions were performed:

data item '_exptl_crystal_density_meas' value 'none' was changed to
'?' -- the value is perceived as not measured.

Automatic conversion script
Id: cif_fix_values 8170 2020-07-09 18:12:32Z antanas 

 Adding full bibliography for 1572747--1572749.cif.
;
_cod_original_sg_symbol_H-M 'P 21/c'
_cod_database_code 1572748
_shelx_shelxl_version_number 2018/3
_shelx_space_group_comment
;
The symmetry employed for this shelxl refinement is uniquely defined
by the following loop, which should always be used as a source of
symmetry information in preference to the above space-group names.
They are only intended as comments.
;
_shelx_estimated_absorpt_t_min 0.955
_shelx_estimated_absorpt_t_max 0.977

loop_
_space_group_symop_operation_xyz
'x, y, z'
'-x, y+1/2, -z+1/2'
'-x, -y, -z'
'x, -y-1/2, z-1/2'

loop_
_atom_site_label
_atom_site_type_symbol
_atom_site_fract_x
_atom_site_fract_y
_atom_site_fract_z
_atom_site_U_iso_or_equiv
_atom_site_adp_type
_atom_site_occupancy
_atom_site_site_symmetry_order
_atom_site_calc_flag
_atom_site_refinement_flags_posn
_atom_site_refinement_flags_adp
_atom_site_refinement_flags_occupancy
_atom_site_disorder_assembly
_atom_site_disorder_group
S1 S 0.21660(3) 0.63796(8) 0.63576(4) 0.02504(16) Uani 1 1 d . . . . .
O1 O 0.19431(10) 0.4467(2) 0.65374(12) 0.0345(4) Uani 1 1 d . . . . .
O2 O 0.27113(9) 0.7277(3) 0.70344(11) 0.0330(4) Uani 1 1 d . . . . .
C1 C 0.13247(12) 0.7741(3) 0.63570(15) 0.0244(5) Uani 1 1 d . . . . .
C2 C 0.06222(13) 0.6852(4) 0.62174(17) 0.0319(5) Uani 1 1 d . . . . .
H2 H 0.059653 0.555172 0.613755 0.038 Uiso 1 1 calc R U . . .
C3 C -0.00360(13) 0.7915(4) 0.61985(19) 0.0373(6) Uani 1 1 d . . . . .
H3 H -0.050347 0.731843 0.610130 0.045 Uiso 1 1 calc R U . . .
C4 C -0.00114(14) 0.9866(4) 0.63226(17) 0.0345(6) Uani 1 1 d . . . . .
C5 C 0.06991(15) 1.0713(4) 0.64653(18) 0.0364(6) Uani 1 1 d . . . . .
H5 H 0.072839 1.201001 0.655688 0.044 Uiso 1 1 calc R U . . .
C6 C 0.13589(14) 0.9671(4) 0.64737(17) 0.0318(5) Uani 1 1 d . . . . .
H6 H 0.182720 1.026768 0.655787 0.038 Uiso 1 1 calc R U . . .
C7 C -0.07309(17) 1.1011(5) 0.6279(2) 0.0495(8) Uani 1 1 d . . . . .
H7A H -0.090821 1.116495 0.560711 0.074 Uiso 1 1 calc R U . . .
H7B H -0.063202 1.222576 0.656720 0.074 Uiso 1 1 calc R U . . .
H7C H -0.111117 1.037403 0.663443 0.074 Uiso 1 1 calc R U . . .
C8 C 0.24843(11) 0.6558(3) 0.51832(15) 0.0240(5) Uani 1 1 d . . . . .
C9 C 0.20629(12) 0.5437(3) 0.43930(16) 0.0268(5) Uani 1 1 d . . . . .
H9A H 0.156096 0.514066 0.461042 0.032 Uiso 1 1 calc R U . . .
H9B H 0.199878 0.621246 0.380961 0.032 Uiso 1 1 calc R U . . .
C10 C 0.24494(14) 0.3635(3) 0.41268(17) 0.0320(5) Uani 1 1 d . . . . .
F1 F 0.31633(9) 0.3931(2) 0.38657(14) 0.0531(5) Uani 1 1 d . . . . .
F2 F 0.24952(10) 0.2376(2) 0.48479(11) 0.0480(4) Uani 1 1 d . . . . .
F3 F 0.20837(11) 0.2791(3) 0.33688(12) 0.0592(5) Uani 1 1 d . . . . .
N1 N 0.33276(10) 0.8263(3) 0.41564(13) 0.0282(4) Uani 1 1 d . . . . .
H1 H 0.315212 0.768464 0.363993 0.034 Uiso 1 1 calc R U . . .
C11 C 0.30403(11) 0.7827(3) 0.50176(15) 0.0246(5) Uani 1 1 d . . . . .
H11 H 0.324458 0.846407 0.556451 0.030 Uiso 1 1 calc R U . . .
C12 C 0.39196(13) 0.9661(3) 0.40461(17) 0.0296(5) Uani 1 1 d . . . . .
H12A H 0.397751 1.038216 0.464903 0.035 Uiso 1 1 calc R U . . .
H12B H 0.375639 1.052468 0.352654 0.035 Uiso 1 1 calc R U . . .
C13 C 0.46865(12) 0.8861(3) 0.38123(15) 0.0261(5) Uani 1 1 d . . . . .
C14 C 0.49158(14) 0.7053(4) 0.40744(17) 0.0341(6) Uani 1 1 d . . . . .
H14 H 0.458481 0.626045 0.438843 0.041 Uiso 1 1 calc R U . . .
C15 C 0.56410(15) 0.6414(4) 0.38692(19) 0.0409(6) Uani 1 1 d . . . . .
H15 H 0.579069 0.520128 0.404954 0.049 Uiso 1 1 calc R U . . .
C16 C 0.61357(14) 0.7574(4) 0.34006(18) 0.0404(6) Uani 1 1 d . . . . .
H16 H 0.661873 0.714772 0.326752 0.048 Uiso 1 1 calc R U . . .
C17 C 0.59128(14) 0.9358(4) 0.31318(18) 0.0380(6) Uani 1 1 d . . . . .
H17 H 0.624389 1.013570 0.280915 0.046 Uiso 1 1 calc R U . . .
C18 C 0.51920(13) 1.0013(4) 0.33393(17) 0.0321(5) Uani 1 1 d . . . . .
H18 H 0.504821 1.122996 0.315991 0.038 Uiso 1 1 calc R U . . .

loop_
_atom_site_aniso_label
_atom_site_aniso_U_11
_atom_site_aniso_U_22
_atom_site_aniso_U_33
_atom_site_aniso_U_23
_atom_site_aniso_U_13
_atom_site_aniso_U_12
S1 0.0253(3) 0.0310(3) 0.0189(3) 0.0026(2) 0.00230(19) 0.0017(2)
O1 0.0384(9) 0.0323(10) 0.0335(9) 0.0090(7) 0.0084(7) 0.0051(7)
O2 0.0312(8) 0.0493(11) 0.0182(8) 0.0014(7) -0.0025(6) -0.0008(7)
C1 0.0266(11) 0.0291(12) 0.0180(10) 0.0016(8) 0.0054(8) 0.0003(8)
C2 0.0312(12) 0.0314(13) 0.0335(13) 0.0014(10) 0.0045(10) 0.0006(9)
C3 0.0248(12) 0.0489(16) 0.0383(14) 0.0021(12) 0.0034(10) -0.0014(10)
C4 0.0384(14) 0.0457(16) 0.0198(11) 0.0034(10) 0.0059(9) 0.0121(11)
C5 0.0473(15) 0.0296(13) 0.0328(13) 0.0012(10) 0.0071(11) 0.0084(11)
C6 0.0351(13) 0.0328(13) 0.0278(12) -0.0015(10) 0.0031(9) -0.0023(10)
C7 0.0482(16) 0.067(2) 0.0334(15) 0.0043(13) 0.0052(12) 0.0257(14)
C8 0.0234(10) 0.0305(12) 0.0182(10) -0.0013(9) 0.0024(8) 0.0040(8)
C9 0.0265(11) 0.0317(13) 0.0221(11) -0.0004(9) -0.0002(8) 0.0030(9)
C10 0.0390(13) 0.0307(13) 0.0263(12) -0.0027(10) 0.0028(9) -0.0001(10)
F1 0.0491(9) 0.0433(10) 0.0694(12) -0.0069(8) 0.0266(8) 0.0088(7)
F2 0.0699(11) 0.0330(9) 0.0416(9) 0.0043(7) 0.0085(8) 0.0097(7)
F3 0.0827(13) 0.0506(11) 0.0425(10) -0.0240(8) -0.0131(9) 0.0026(9)
N1 0.0284(10) 0.0378(12) 0.0186(9) -0.0028(8) 0.0038(7) -0.0035(8)
C11 0.0245(11) 0.0298(12) 0.0194(10) -0.0010(9) 0.0003(8) 0.0053(9)
C12 0.0323(12) 0.0314(13) 0.0254(12) 0.0016(9) 0.0058(9) -0.0001(9)
C13 0.0266(11) 0.0332(13) 0.0184(10) 0.0001(9) 0.0011(8) -0.0011(9)
C14 0.0370(13) 0.0386(14) 0.0269(12) 0.0072(11) 0.0048(10) 0.0018(10)
C15 0.0416(14) 0.0451(16) 0.0357(14) 0.0017(12) -0.0001(11) 0.0134(12)
C16 0.0295(13) 0.0630(19) 0.0287(13) -0.0087(12) 0.0013(10) 0.0047(12)
C17 0.0290(13) 0.0589(18) 0.0267(12) -0.0074(12) 0.0071(10) -0.0123(11)
C18 0.0354(12) 0.0366(14) 0.0241(12) -0.0007(10) 0.0008(9) -0.0049(10)

loop_
_atom_type_symbol
_atom_type_description
_atom_type_scat_dispersion_real
_atom_type_scat_dispersion_imag
_atom_type_scat_source
C C 0.0033 0.0016 'International Tables Vol C Tables 4.2.6.8 and 6.1.1.4'
H H 0.0000 0.0000 'International Tables Vol C Tables 4.2.6.8 and 6.1.1.4'
F F 0.0171 0.0103 'International Tables Vol C Tables 4.2.6.8 and 6.1.1.4'
O O 0.0106 0.0060 'International Tables Vol C Tables 4.2.6.8 and 6.1.1.4'
S S 0.1246 0.1234 'International Tables Vol C Tables 4.2.6.8 and 6.1.1.4'
N N 0.0061 0.0033 'International Tables Vol C Tables 4.2.6.8 and 6.1.1.4'

loop_
_geom_angle_atom_site_label_1
_geom_angle_atom_site_label_2
_geom_angle_atom_site_label_3
_geom_angle
_geom_angle_site_symmetry_1
_geom_angle_site_symmetry_3
_geom_angle_publ_flag
O1 S1 O2 119.03(10) . . ?
O1 S1 C8 109.35(11) . . ?
O2 S1 C8 108.87(10) . . ?
O1 S1 C1 106.24(10) . . ?
O2 S1 C1 106.85(10) . . ?
C8 S1 C1 105.65(10) . . ?
C6 C1 C2 119.9(2) . . ?
C6 C1 S1 120.67(18) . . ?
C2 C1 S1 119.41(18) . . ?
C3 C2 C1 119.6(2) . . ?
C3 C2 H2 120.2 . . ?
C1 C2 H2 120.2 . . ?
C2 C3 C4 121.2(2) . . ?
C2 C3 H3 119.4 . . ?
C4 C3 H3 119.4 . . ?
C5 C4 C3 117.9(2) . . ?
C5 C4 C7 121.4(3) . . ?
C3 C4 C7 120.7(2) . . ?
C6 C5 C4 121.4(2) . . ?
C6 C5 H5 119.3 . . ?
C4 C5 H5 119.3 . . ?
C5 C6 C1 120.0(2) . . ?
C5 C6 H6 120.0 . . ?
C1 C6 H6 120.0 . . ?
C4 C7 H7A 109.5 . . ?
C4 C7 H7B 109.5 . . ?
H7A C7 H7B 109.5 . . ?
C4 C7 H7C 109.5 . . ?
H7A C7 H7C 109.5 . . ?
H7B C7 H7C 109.5 . . ?
C11 C8 C9 124.46(19) . . ?
C11 C8 S1 118.22(16) . . ?
C9 C8 S1 116.98(16) . . ?
C10 C9 C8 114.17(19) . . ?
C10 C9 H9A 108.7 . . ?
C8 C9 H9A 108.7 . . ?
C10 C9 H9B 108.7 . . ?
C8 C9 H9B 108.7 . . ?
H9A C9 H9B 107.6 . . ?
F2 C10 F3 106.3(2) . . ?
F2 C10 F1 106.2(2) . . ?
F3 C10 F1 106.8(2) . . ?
F2 C10 C9 113.92(19) . . ?
F3 C10 C9 111.2(2) . . ?
F1 C10 C9 111.9(2) . . ?
C11 N1 C12 123.62(19) . . ?
C11 N1 H1 118.2 . . ?
C12 N1 H1 118.2 . . ?
N1 C11 C8 127.4(2) . . ?
N1 C11 H11 116.3 . . ?
C8 C11 H11 116.3 . . ?
N1 C12 C13 114.8(2) . . ?
N1 C12 H12A 108.6 . . ?
C13 C12 H12A 108.6 . . ?
N1 C12 H12B 108.6 . . ?
C13 C12 H12B 108.6 . . ?
H12A C12 H12B 107.6 . . ?
C14 C13 C18 118.6(2) . . ?
C14 C13 C12 123.0(2) . . ?
C18 C13 C12 118.4(2) . . ?
C13 C14 C15 120.4(2) . . ?
C13 C14 H14 119.8 . . ?
C15 C14 H14 119.8 . . ?
C16 C15 C14 120.3(3) . . ?
C16 C15 H15 119.9 . . ?
C14 C15 H15 119.9 . . ?
C17 C16 C15 119.8(2) . . ?
C17 C16 H16 120.1 . . ?
C15 C16 H16 120.1 . . ?
C16 C17 C18 120.4(2) . . ?
C16 C17 H17 119.8 . . ?
C18 C17 H17 119.8 . . ?
C13 C18 C17 120.6(2) . . ?
C13 C18 H18 119.7 . . ?
C17 C18 H18 119.7 . . ?

loop_
_geom_bond_atom_site_label_1
_geom_bond_atom_site_label_2
_geom_bond_distance
_geom_bond_site_symmetry_2
_geom_bond_publ_flag
S1 O1 1.4379(18) . ?
S1 O2 1.4476(17) . ?
S1 C8 1.728(2) . ?
S1 C1 1.770(2) . ?
C1 C6 1.380(3) . ?
C1 C2 1.395(3) . ?
C2 C3 1.383(3) . ?
C2 H2 0.9300 . ?
C3 C4 1.396(4) . ?
C3 H3 0.9300 . ?
C4 C5 1.395(4) . ?
C4 C7 1.505(3) . ?
C5 C6 1.378(3) . ?
C5 H5 0.9300 . ?
C6 H6 0.9300 . ?
C7 H7A 0.9600 . ?
C7 H7B 0.9600 . ?
C7 H7C 0.9600 . ?
C8 C11 1.358(3) . ?
C8 C9 1.506(3) . ?
C9 C10 1.502(3) . ?
C9 H9A 0.9700 . ?
C9 H9B 0.9700 . ?
C10 F2 1.329(3) . ?
C10 F3 1.334(3) . ?
C10 F1 1.341(3) . ?
N1 C11 1.339(3) . ?
N1 C12 1.453(3) . ?
N1 H1 0.8600 . ?
C11 H11 0.9300 . ?
C12 C13 1.515(3) . ?
C12 H12A 0.9700 . ?
C12 H12B 0.9700 . ?
C13 C14 1.388(3) . ?
C13 C18 1.391(3) . ?
C14 C15 1.398(4) . ?
C14 H14 0.9300 . ?
C15 C16 1.379(4) . ?
C15 H15 0.9300 . ?
C16 C17 1.370(4) . ?
C16 H16 0.9300 . ?
C17 C18 1.395(4) . ?
C17 H17 0.9300 . ?
C18 H18 0.9300 . ?
